data_7110552
loop_
_publ_author_name
'Gee, Victoria'
'Guy Orpen, A.'
'Phetmung, Hirihattaya'
'Pringle, Paul G.'
'Pugh, Robert I.'

_publ_section_title
;
 Bis(phospha-adamantyl)alkanes: a new class of very bulky diphosphines
;
_journal_issue 10
_journal_name_full 'Chemical Communications'
_journal_page_first 901
_journal_paper_doi 10.1039/a902434d
_journal_year 1999
_chemical_formula_sum 'C16 H20 O2 P2'
_chemical_formula_weight 306.26
_chemical_name_systematic
; 
 ? 
;
_space_group_IT_number 62
_symmetry_cell_setting orthorhombic
_symmetry_space_group_name_Hall '-P 2ac 2n'
_symmetry_space_group_name_H-M 'P n m a'
_atom_sites_solution_hydrogens geom
_atom_sites_solution_primary direct
_atom_sites_solution_secondary difmap
_audit_creation_method SHELXL
_cell_angle_alpha 90.00
_cell_angle_beta 90.00
_cell_angle_gamma 90.00
_cell_formula_units_Z 4
_cell_length_a 17.491(3)
_cell_length_b 12.133(2)
_cell_length_c 7.347(2)
_cell_measurement_reflns_used 1882
_cell_measurement_temperature 173(2)
_cell_measurement_theta_max 50
_cell_measurement_theta_min 5
_cell_volume 1559.2(6)
_computing_cell_refinement 'SAINT (Siemens, 1995b)'
_computing_data_collection 'SMART (Siemens, 1995a)'
_computing_data_reduction 'SIANT (Siemens, 1995b)'
_computing_molecular_graphics 'SHELXL (Siemens, 1995a)'
_computing_publication_material 'SHELXL (Siemens, 1995a)'
_computing_structure_refinement 'SHELXL-93 (Sheldrick, 1993)'
_computing_structure_solution 'SHELXS-86 (Sheldrick, 1990)'
_diffrn_ambient_temperature 173(2)
_diffrn_measurement_device 'Siemens SMART area detector'
_diffrn_measurement_method 'narrow frame \ w scans'
_diffrn_radiation_monochromator graphite
_diffrn_radiation_source 'fine-focus sealed tube'
_diffrn_radiation_type MoK\a
_diffrn_radiation_wavelength 0.71073
_diffrn_reflns_av_R_equivalents 0.0596
_diffrn_reflns_av_sigmaI/netI 0.0355
_diffrn_reflns_limit_h_max 22
_diffrn_reflns_limit_h_min -11
_diffrn_reflns_limit_k_max 15
_diffrn_reflns_limit_k_min -15
_diffrn_reflns_limit_l_max 9
_diffrn_reflns_limit_l_min -9
_diffrn_reflns_number 9410
_diffrn_reflns_theta_max 27.50
_diffrn_reflns_theta_min 2.33
_diffrn_standards_decay_% none
_exptl_absorpt_coefficient_mu 0.277
_exptl_absorpt_correction_type none
_exptl_crystal_colour colourless
_exptl_crystal_density_diffrn 1.305
_exptl_crystal_density_meas ?
_exptl_crystal_description block
_exptl_crystal_F_000 648
_exptl_crystal_size_max 0.30
_exptl_crystal_size_mid 0.30
_exptl_crystal_size_min 0.20
_refine_diff_density_max 0.332
_refine_diff_density_min -0.264
_refine_diff_density_rms 0.056
_refine_ls_extinction_coef none
_refine_ls_extinction_method none
_refine_ls_goodness_of_fit_all 1.083
_refine_ls_goodness_of_fit_obs 1.101
_refine_ls_hydrogen_treatment 'see text'
_refine_ls_matrix_type full
_refine_ls_number_parameters 115
_refine_ls_number_reflns 1882
_refine_ls_number_restraints 0
_refine_ls_restrained_S_all 1.086
_refine_ls_restrained_S_obs 1.101
_refine_ls_R_factor_all 0.0649
_refine_ls_R_factor_obs 0.0466
_refine_ls_shift/esd_max 0.001
_refine_ls_shift/esd_mean 0.000
_refine_ls_structure_factor_coef Fsqd
_refine_ls_weighting_details 'w=1/[\s^2^(Fo^2^)+(0.0304P)^2^+1.5904P] where P=(Fo^2^+2Fc^2^)/3'
_refine_ls_weighting_scheme calc
_refine_ls_wR_factor_all 0.1008
_refine_ls_wR_factor_obs 0.0906
_reflns_number_observed 1501
_reflns_number_total 1883
_reflns_observed_criterion >2sigma(I)
_cod_data_source_file 902434dsup1.cif
_cod_data_source_block 9
_cod_depositor_comments
;
The following automatic conversions were performed:

'_symmetry_cell_setting' value 'Orthorhombic' changed to
'orthorhombic' according to
/home/saulius/struct/CIF-dictionaries/cif_core.dic dictionary named
'cif_core.dic' version 2.4.2 from 2011-04-26.

Automatic conversion script
Id: cif_fix_values 1891 2012-01-12 08:04:46Z andrius 

The following automatic conversions were performed:

'_exptl_crystal_density_meas' value 'not measured' was changed to '?'
- the value is perceived as not measured.

Automatic conversion script
Id: cif_fix_values 3008 2015-01-20 13:52:24Z robertas 

The following automatic conversions were performed:

'_refine_ls_weighting_scheme' value 'calc
w=1/[\s^2^(Fo^2^)+(0.0304P)^2^+1.5904P] where P=(Fo^2^+2Fc^2^)/3' was
changed to 'calc'. New tag '_refine_ls_weighting_details' was
created. The value of the new tag was set to
'w=1/[\s^2^(Fo^2^)+(0.0304P)^2^+1.5904P] where P=(Fo^2^+2Fc^2^)/3'.

Automatic conversion script
Id: cif_fix_values 3143 2015-03-26 13:38:13Z robertas 
;
_cod_original_cell_volume 1559.1(6)
_cod_original_sg_symbol_H-M Pnma
_cod_database_code 7110552

loop_
_symmetry_equiv_pos_as_xyz
'x, y, z'
'-x+1/2, -y, z+1/2'
'-x, y+1/2, -z'
'x+1/2, -y+1/2, -z+1/2'
'-x, -y, -z'
'x-1/2, y, -z-1/2'
'x, -y-1/2, z'
'-x-1/2, y-1/2, z-1/2'

loop_
_atom_site_aniso_label
_atom_site_aniso_U_11
_atom_site_aniso_U_22
_atom_site_aniso_U_33
_atom_site_aniso_U_23
_atom_site_aniso_U_13
_atom_site_aniso_U_12
P1 0.0198(3) 0.0252(3) 0.0284(3) -0.0057(2) 0.0006(2) -0.0012(2)
O1 0.0179(7) 0.0294(8) 0.0253(7) 0.0008(6) 0.0030(6) 0.0036(6)
C1 0.0191(10) 0.0599(15) 0.0237(10) 0.0068(11) 0.0008(9) -0.0047(10)
C2 0.0212(10) 0.0377(12) 0.0309(11) 0.0071(10) -0.0033(9) -0.0055(10)
C3 0.0172(9) 0.0291(10) 0.0218(9) 0.0008(8) -0.0021(8) -0.0005(8)
C4 0.0178(9) 0.0253(10) 0.0249(10) 0.0028(9) 0.0024(8) 0.0010(8)
C5 0.0168(13) 0.034(2) 0.0207(14) 0.000 0.0024(12) 0.000
C6 0.0206(14) 0.044(2) 0.0180(14) 0.000 0.0007(12) 0.000
C7 0.0180(14) 0.039(2) 0.0167(13) 0.000 -0.0018(11) 0.000
C8 0.0199(14) 0.031(2) 0.0168(13) 0.000 -0.0006(11) 0.000
C9 0.0306(12) 0.0312(12) 0.0457(14) 0.0143(11) 0.0008(11) 0.0036(10)
C10 0.019(2) 0.057(2) 0.027(2) 0.000 0.0057(14) 0.000
C11 0.021(2) 0.076(3) 0.025(2) 0.000 -0.0049(14) 0.000

loop_
_atom_site_label
_atom_site_type_symbol
_atom_site_fract_x
_atom_site_fract_y
_atom_site_fract_z
_atom_site_U_iso_or_equiv
_atom_site_thermal_displace_type
_atom_site_occupancy
_atom_site_calc_flag
_atom_site_refinement_flags
P1 P 0.28459(3) 0.12608(4) 0.91132(7) 0.0245(2) Uani 1 d .
O1 O 0.43812(8) 0.15219(12) 0.9379(2) 0.0242(3) Uani 1 d .
C1 C 0.10018(12) 0.1931(2) 1.2471(3) 0.0342(5) Uani 1 d .
H1A H 0.06274(12) 0.1543(2) 1.3153(3) 0.041 Uiso 1 calc R
C2 C 0.15462(11) 0.1349(2) 1.1479(3) 0.0299(5) Uani 1 d .
H2A H 0.15405(11) 0.0566(2) 1.1475(3) 0.036 Uiso 1 calc R
C3 C 0.21006(11) 0.1920(2) 1.0489(3) 0.0227(4) Uani 1 d .
C4 C 0.37246(11) 0.1463(2) 1.0595(3) 0.0227(4) Uani 1 d .
C5 C 0.4420(2) 0.2500 0.8289(4) 0.0239(6) Uani 1 d S
C6 C 0.3792(2) 0.2500 0.6852(4) 0.0276(7) Uani 1 d S
H6A H 0.3853(2) 0.1841 0.6071(4) 0.033 Uiso 0.50 calc PR
H6B H 0.3853(2) 0.3159 0.6071(4) 0.033 Uiso 0.50 calc PR
C7 C 0.2986(2) 0.2500 0.7655(4) 0.0245(6) Uani 1 d S
C8 C 0.3718(2) 0.2500 1.1755(4) 0.0225(6) Uani 1 d S
H8A H 0.4171(2) 0.2500 1.2563(4) 0.027 Uiso 1 calc SR
H8B H 0.3256(2) 0.2500 1.2533(4) 0.027 Uiso 1 calc SR
C9 C 0.38487(13) 0.0436(2) 1.1734(3) 0.0358(6) Uani 1 d .
H9A H 0.3909(9) -0.0203(3) 1.0931(3) 0.054 Uiso 1 calc R
H9B H 0.3407(4) 0.0321(8) 1.2532(16) 0.054 Uiso 1 calc R
H9C H 0.4310(5) 0.0526(6) 1.2476(16) 0.054 Uiso 1 calc R
C10 C 0.5213(2) 0.2500 0.7450(5) 0.0341(8) Uani 1 d S
H10C H 0.5564(22) 0.2500 0.8410(53) 0.045(11) Uiso 1 d S
H10A H 0.5277(14) 0.3144(20) 0.6632(33) 0.039(7) Uiso 1 d .
C11 C 0.2393(2) 0.2500 0.6113(5) 0.0405(9) Uani 1 d S
H11A H 0.1891(21) 0.2500 0.6549(46) 0.032(9) Uiso 1 d S
H11B H 0.2462(14) 0.1805(21) 0.5334(35) 0.047(8) Uiso 1 d .

loop_
_atom_type_symbol
_atom_type_description
_atom_type_scat_dispersion_real
_atom_type_scat_dispersion_imag
_atom_type_scat_source
C C 0.0033 0.0016 'International Tables Vol C Tables 4.2.6.8 and 6.1.1.4'
H H 0.0000 0.0000 'International Tables Vol C Tables 4.2.6.8 and 6.1.1.4'
O O 0.0106 0.0060 'International Tables Vol C Tables 4.2.6.8 and 6.1.1.4'
P P 0.1023 0.0942 'International Tables Vol C Tables 4.2.6.8 and 6.1.1.4'

loop_
_geom_angle_atom_site_label_1
_geom_angle_atom_site_label_2
_geom_angle_atom_site_label_3
_geom_angle
_geom_angle_site_symmetry_1
_geom_angle_site_symmetry_3
C3 P1 C7 93.36(10) . .
C3 P1 C4 101.71(9) . .
C7 P1 C4 96.82(10) . .
C3 P1 P1 64.13(6) . 7_565
C7 P1 P1 36.16(7) . 7_565
C4 P1 P1 82.59(6) . 7_565
C5 O1 C4 114.9(2) . .
C1 C1 C2 120.49(14) 7_565 .
C1 C1 H1A 119.753(6) 7_565 .
C2 C1 H1A 119.75(14) . .
C1 C2 C3 119.7(2) . .
C1 C2 H2A 120.13(14) . .
C3 C2 H2A 120.13(13) . .
C2 C3 C3 119.75(13) . 7_565
C2 C3 P1 124.4(2) . .
C3 C3 P1 115.87(6) 7_565 .
O1 C4 C9 105.4(2) . .
O1 C4 C8 108.0(2) . .
C9 C4 C8 111.8(2) . .
O1 C4 P1 107.00(13) . .
C9 C4 P1 109.03(15) . .
C8 C4 P1 115.0(2) . .
O1 C5 O1 111.8(2) . 7_565
O1 C5 C10 105.7(2) . .
O1 C5 C10 105.7(2) 7_565 .
O1 C5 C6 110.68(15) . .
O1 C5 C6 110.68(15) 7_565 .
C10 C5 C6 112.2(3) . .
C5 C6 C7 113.4(2) . .
C5 C6 H6A 108.89(8) . .
C7 C6 H6A 108.89(8) . .
C5 C6 H6B 108.89(8) . .
C7 C6 H6B 108.89(8) . .
H6A C6 H6B 107.7 . .
C6 C7 C11 109.8(2) . .
C6 C7 P1 110.11(12) . 7_565
C11 C7 P1 109.57(13) . 7_565
C6 C7 P1 110.11(12) . .
C11 C7 P1 109.57(13) . .
P1 C7 P1 107.67(15) 7_565 .
C4 C8 C4 111.8(2) . 7_565
C4 C8 H8A 109.26(13) . .
C4 C8 H8A 109.26(13) 7_565 .
C4 C8 H8B 109.26(13) . .
C4 C8 H8B 109.26(13) 7_565 .
H8A C8 H8B 107.9 . .
C4 C9 H9A 109.47(13) . .
C4 C9 H9B 109.47(12) . .
H9A C9 H9B 109.5 . .
C4 C9 H9C 109.47(12) . .
H9A C9 H9C 109.5 . .
H9B C9 H9C 109.5 . .
C5 C10 H10C 107.1(23) . .
C5 C10 H10A 110.5(14) . .
H10C C10 H10A 112.5(18) . .
C7 C11 H11A 112.5(21) . .
C7 C11 H11B 109.4(15) . .
H11A C11 H11B 107.6(18) . .

loop_
_geom_bond_atom_site_label_1
_geom_bond_atom_site_label_2
_geom_bond_distance
_geom_bond_site_symmetry_2
P1 C3 1.834(2) .
P1 C7 1.862(2) .
P1 C4 1.899(2) .
P1 P1 3.0070(11) 7_565
O1 C5 1.433(2) .
O1 C4 1.457(2) .
C1 C1 1.380(5) 7_565
C1 C2 1.391(3) .
C1 H1A 0.95 .
C2 C3 1.396(3) .
C2 H2A 0.95 .
C3 C3 1.407(4) 7_565
C4 C9 1.516(3) .
C4 C8 1.520(2) .
C5 O1 1.433(2) 7_565
C5 C10 1.518(4) .
C5 C6 1.523(4) .
C6 C7 1.528(4) .
C6 H6A 0.99 .
C6 H6B 0.99 .
C7 C11 1.537(4) .
C7 P1 1.862(2) 7_565
C8 C4 1.520(2) 7_565
C8 H8A 0.99 .
C8 H8B 0.99 .
C9 H9A 0.98 .
C9 H9B 0.98 .
C9 H9C 0.98 .
C10 H10C 0.94(4) .
C10 H10A 0.99(2) .
C11 H11A 0.93(4) .
C11 H11B 1.03(3) .
